data_1545422
loop_
_publ_author_name
'Heo, Jung-Moo'
'Kim, Youngmee'
'Han, Seulki'
'Joung, Joonyoung F.'
'Lee, Sang-hwa'
'Han, Sejin'
'Noh, Jaegeun'
'Kim, Jaeyong'
'Park, Sungnam'
'Lee, Haiwon'
'Choi, Yoon Mi'
'Jung, Young-Sik'
'Kim, Jong-Man'

_publ_section_title
;
 Chromogenic Tubular Polydiacetylenes from Topochemical Polymerization of
 Self-Assembled Macrocyclic Diacetylenes
;
_journal_issue 3
_journal_name_full Macromolecules
_journal_page_first 900
_journal_paper_doi 10.1021/acs.macromol.6b02493
_journal_volume 50
_journal_year 2017
_chemical_formula_sum 'C52 H68 O8'
_chemical_formula_weight 821.06
_chemical_name_systematic
;
 ?
;
_space_group_crystal_system monoclinic
_space_group_IT_number 14
_space_group_name_Hall '-P 2ybc'
_space_group_name_H-M_alt 'P 1 21/c 1'
_symmetry_space_group_name_Hall '-P 2ybc'
_symmetry_space_group_name_H-M 'P 1 21/c 1'
_atom_sites_solution_hydrogens geom
_audit_creation_method SHELXL-2013
_cell_angle_alpha 90
_cell_angle_beta 101.4317(13)
_cell_angle_gamma 90
_cell_formula_units_Z 2
_cell_length_a 17.4115(5)
_cell_length_b 14.1588(4)
_cell_length_c 9.8695(3)
_cell_measurement_reflns_used 9983
_cell_measurement_temperature 296(2)
_cell_measurement_theta_max 25.8959
_cell_measurement_theta_min 2.3868
_cell_volume 2384.82(12)
_computing_cell_refinement 'SAINT V8.34A (Bruker AXS Inc., 2013)'
_computing_data_collection 'Bruker Instrument Service v2013.12.0.0'
_computing_data_reduction 'SAINT V8.34A (Bruker AXS Inc., 2013)'
_computing_structure_refinement 'SHELXL-2013 (Sheldrick, 2013)'
_diffrn_ambient_temperature 296(2)
_diffrn_measured_fraction_theta_full 0.988
_diffrn_measured_fraction_theta_max 0.988
_diffrn_measurement_device_type 'Bruker APEX-II CCD'
_diffrn_measurement_method '\f and \w scans'
_diffrn_radiation_type MoK\a
_diffrn_radiation_wavelength 0.71073
_diffrn_reflns_av_R_equivalents 0.0905
_diffrn_reflns_av_unetI/netI 0.0532
_diffrn_reflns_Laue_measured_fraction_full 0.988
_diffrn_reflns_Laue_measured_fraction_max 0.988
_diffrn_reflns_limit_h_max 23
_diffrn_reflns_limit_h_min -23
_diffrn_reflns_limit_k_max 18
_diffrn_reflns_limit_k_min -18
_diffrn_reflns_limit_l_max 13
_diffrn_reflns_limit_l_min -13
_diffrn_reflns_number 67720
_diffrn_reflns_point_group_measured_fraction_full 0.988
_diffrn_reflns_point_group_measured_fraction_max 0.988
_diffrn_reflns_theta_full 25.242
_diffrn_reflns_theta_max 28.376
_diffrn_reflns_theta_min 1.869
_exptl_absorpt_coefficient_mu 0.076
_exptl_absorpt_correction_T_max 0.99
_exptl_absorpt_correction_T_min 0.89
_exptl_absorpt_correction_type multi-scan
_exptl_absorpt_process_details 'SADABS V2012/1 (Bruker AXS Inc.)'
_exptl_crystal_colour colourless
_exptl_crystal_density_diffrn 1.143
_exptl_crystal_density_method 'not measured'
_exptl_crystal_description block
_exptl_crystal_F_000 888
_exptl_crystal_size_max 0.480
_exptl_crystal_size_mid 0.240
_exptl_crystal_size_min 0.080
_refine_diff_density_max 0.212
_refine_diff_density_min -0.177
_refine_diff_density_rms 0.048
_refine_ls_extinction_coef 0.105(7)
_refine_ls_extinction_expression Fc^*^=kFc[1+0.001xFc^2^\l^3^/sin(2\q)]^-1/4^
_refine_ls_extinction_method SHELXL
_refine_ls_goodness_of_fit_ref 0.993
_refine_ls_hydrogen_treatment constr
_refine_ls_matrix_type full
_refine_ls_number_parameters 273
_refine_ls_number_reflns 5890
_refine_ls_number_restraints 0
_refine_ls_restrained_S_all 0.993
_refine_ls_R_factor_all 0.1177
_refine_ls_R_factor_gt 0.0566
_refine_ls_shift/su_max 0.000
_refine_ls_shift/su_mean 0.000
_refine_ls_structure_factor_coef Fsqd
_refine_ls_weighting_details 'w=1/[\s^2^(Fo^2^)+(0.0939P)^2^] where P=(Fo^2^+2Fc^2^)/3'
_refine_ls_weighting_scheme calc
_refine_ls_wR_factor_gt 0.1471
_refine_ls_wR_factor_ref 0.1791
_reflns_Friedel_coverage 0.000
_reflns_number_gt 2935
_reflns_number_total 5890
_reflns_threshold_expression 'I > 2\s(I)'
_cod_data_source_file ma6b02493_si_006.cif
_cod_data_source_block ye552P21c
_cod_database_code 1545422
_shelx_space_group_comment
;
The symmetry employed for this shelxl refinement is uniquely defined
by the following loop, which should always be used as a source of
symmetry information in preference to the above space-group names.
They are only intended as comments.
;
_shelx_estimated_absorpt_t_min 0.965
_shelx_estimated_absorpt_t_max 0.994
_shelxl_version_number 2013-4

loop_
_space_group_symop_operation_xyz
'x, y, z'
'-x, y+1/2, -z+1/2'
'-x, -y, -z'
'x, -y-1/2, z-1/2'

loop_
_atom_site_label
_atom_site_type_symbol
_atom_site_fract_x
_atom_site_fract_y
_atom_site_fract_z
_atom_site_U_iso_or_equiv
_atom_site_adp_type
_atom_site_occupancy
_atom_site_site_symmetry_order
_atom_site_calc_flag
_atom_site_refinement_flags_posn
_atom_site_refinement_flags_adp
C1 C 0.15125(10) 0.48106(12) 0.58696(16) 0.0547(4) Uani 1 1 d . .
H1 H 0.1945 0.5081 0.5599 0.066 Uiso 1 1 calc R U
C2 C 0.13719(9) 0.49781(12) 0.71810(16) 0.0524(4) Uani 1 1 d . .
C3 C 0.07267(9) 0.45667(12) 0.75844(17) 0.0547(4) Uani 1 1 d . .
H3 H 0.0635 0.4666 0.8470 0.066 Uiso 1 1 calc R U
C4 C 0.02237(9) 0.40090(12) 0.66573(17) 0.0508(4) Uani 1 1 d . .
C5 C 0.03636(10) 0.38399(12) 0.53390(17) 0.0550(4) Uani 1 1 d . .
H5 H 0.0024 0.3461 0.4722 0.066 Uiso 1 1 calc R U
C6 C 0.10067(10) 0.42379(12) 0.49587(16) 0.0520(4) Uani 1 1 d . .
C7 C -0.04885(11) 0.35975(13) 0.70405(19) 0.0593(5) Uani 1 1 d . .
C8 C -0.12268(12) 0.34378(18) 0.8787(2) 0.0879(7) Uani 1 1 d . .
H8A H -0.1683 0.3726 0.8235 0.132 Uiso 1 1 calc R U
H8B H -0.1195 0.3602 0.9740 0.132 Uiso 1 1 calc R U
H8C H -0.1262 0.2764 0.8684 0.132 Uiso 1 1 calc R U
C9 C 0.24811(11) 0.60058(14) 0.77925(18) 0.0641(5) Uani 1 1 d . .
H9A H 0.2317 0.6407 0.6990 0.077 Uiso 1 1 calc R U
H9B H 0.2853 0.5545 0.7581 0.077 Uiso 1 1 calc R U
C10 C 0.28493(11) 0.65897(13) 0.90260(17) 0.0641(5) Uani 1 1 d . .
H10A H 0.2455 0.7012 0.9256 0.077 Uiso 1 1 calc R U
H10B H 0.3259 0.6977 0.8774 0.077 Uiso 1 1 calc R U
C11 C 0.31960(11) 0.60241(13) 1.02925(17) 0.0616(5) Uani 1 1 d . .
H11A H 0.3617 0.5636 1.0085 0.074 Uiso 1 1 calc R U
H11B H 0.2797 0.5603 1.0507 0.074 Uiso 1 1 calc R U
C12 C 0.35127(11) 0.66164(13) 1.15553(18) 0.0648(5) Uani 1 1 d . .
H12A H 0.3089 0.6998 1.1770 0.078 Uiso 1 1 calc R U
H12B H 0.3906 0.7044 1.1335 0.078 Uiso 1 1 calc R U
C13 C 0.38729(11) 0.60539(15) 1.28276(19) 0.0695(5) Uani 1 1 d . .
H13A H 0.4137 0.6485 1.3532 0.083 Uiso 1 1 calc R U
H13B H 0.4265 0.5630 1.2593 0.083 Uiso 1 1 calc R U
C14 C 0.32821(12) 0.54790(15) 1.3422(2) 0.0744(6) Uani 1 1 d . .
H14A H 0.2973 0.5105 1.2687 0.089 Uiso 1 1 calc R U
H14B H 0.2929 0.5908 1.3760 0.089 Uiso 1 1 calc R U
C15 C 0.36523(13) 0.48218(16) 1.4595(2) 0.0848(6) Uani 1 1 d . .
H15A H 0.3245 0.4433 1.4848 0.102 Uiso 1 1 calc R U
H15B H 0.4017 0.4405 1.4263 0.102 Uiso 1 1 calc R U
C16 C 0.40668(12) 0.53139(17) 1.5827(2) 0.0779(6) Uani 1 1 d . .
C17 C 0.44006(12) 0.57184(17) 1.6827(2) 0.0788(6) Uani 1 1 d . .
C18 C 0.47981(13) 0.61811(18) 1.7998(3) 0.0817(6) Uani 1 1 d . .
C19 C 0.51416(13) 0.6567(2) 1.9010(3) 0.0916(7) Uani 1 1 d . .
C20 C 0.44125(13) 0.2953(2) -0.0237(3) 0.1107(9) Uani 1 1 d . .
H20A H 0.4466 0.2276 -0.0106 0.133 Uiso 1 1 calc R U
H20B H 0.4633 0.3121 -0.1033 0.133 Uiso 1 1 calc R U
C21 C 0.35484(12) 0.32076(19) -0.0529(2) 0.0887(7) Uani 1 1 d . .
H21A H 0.3496 0.3876 -0.0740 0.106 Uiso 1 1 calc R U
H21B H 0.3289 0.2865 -0.1343 0.106 Uiso 1 1 calc R U
C22 C 0.31346(11) 0.29947(16) 0.0644(2) 0.0755(6) Uani 1 1 d . .
H22A H 0.3169 0.2322 0.0829 0.091 Uiso 1 1 calc R U
H22B H 0.3407 0.3317 0.1468 0.091 Uiso 1 1 calc R U
C23 C 0.22848(11) 0.32827(15) 0.03761(18) 0.0676(5) Uani 1 1 d . .
H23A H 0.2001 0.2913 -0.0389 0.081 Uiso 1 1 calc R U
H23B H 0.2245 0.3941 0.0099 0.081 Uiso 1 1 calc R U
C24 C 0.18974(10) 0.31567(13) 0.16065(17) 0.0611(5) Uani 1 1 d . .
H24A H 0.2225 0.3449 0.2407 0.073 Uiso 1 1 calc R U
H24B H 0.1869 0.2487 0.1798 0.073 Uiso 1 1 calc R U
C25 C 0.10823(10) 0.35716(14) 0.14166(16) 0.0619(5) Uani 1 1 d . .
H25A H 0.1101 0.4224 0.1126 0.074 Uiso 1 1 calc R U
H25B H 0.0740 0.3232 0.0682 0.074 Uiso 1 1 calc R U
C26 C 0.07361(10) 0.35363(13) 0.26913(16) 0.0606(5) Uani 1 1 d . .
H26A H 0.0197 0.3752 0.2486 0.073 Uiso 1 1 calc R U
H26B H 0.0747 0.2895 0.3042 0.073 Uiso 1 1 calc R U
O1 O 0.18185(7) 0.55407(9) 0.81453(11) 0.0664(4) Uani 1 1 d . .
O2 O 0.12037(7) 0.41445(9) 0.36923(12) 0.0648(4) Uani 1 1 d . .
O3 O -0.09821(9) 0.31706(12) 0.62583(16) 0.0998(6) Uani 1 1 d . .
O4 O -0.05363(7) 0.37714(10) 0.83381(12) 0.0720(4) Uani 1 1 d . .

loop_
_atom_site_aniso_label
_atom_site_aniso_U_11
_atom_site_aniso_U_22
_atom_site_aniso_U_33
_atom_site_aniso_U_23
_atom_site_aniso_U_13
_atom_site_aniso_U_12
C1 0.0518(10) 0.0609(11) 0.0532(10) -0.0023(8) 0.0143(8) -0.0040(8)
C2 0.0519(10) 0.0568(10) 0.0465(9) -0.0004(8) 0.0046(7) -0.0023(8)
C3 0.0530(10) 0.0649(11) 0.0469(9) 0.0036(8) 0.0119(8) 0.0001(8)
C4 0.0486(9) 0.0522(10) 0.0511(10) 0.0037(7) 0.0090(8) 0.0015(8)
C5 0.0540(10) 0.0563(11) 0.0544(10) -0.0025(8) 0.0104(8) -0.0007(8)
C6 0.0574(10) 0.0526(10) 0.0465(9) -0.0018(7) 0.0117(8) 0.0030(8)
C7 0.0556(11) 0.0602(11) 0.0624(11) 0.0032(9) 0.0125(9) -0.0018(9)
C8 0.0625(12) 0.1191(18) 0.0885(15) 0.0173(14) 0.0305(11) -0.0147(13)
C9 0.0625(11) 0.0730(12) 0.0589(11) 0.0000(9) 0.0173(9) -0.0158(10)
C10 0.0647(12) 0.0657(11) 0.0614(11) -0.0021(9) 0.0114(9) -0.0131(10)
C11 0.0616(11) 0.0597(11) 0.0636(11) -0.0073(9) 0.0124(9) -0.0064(9)
C12 0.0599(11) 0.0650(12) 0.0664(12) -0.0082(9) 0.0051(9) -0.0121(9)
C13 0.0606(12) 0.0743(13) 0.0693(12) -0.0056(10) 0.0028(10) -0.0070(10)
C14 0.0680(13) 0.0783(13) 0.0716(13) 0.0012(10) 0.0010(10) -0.0082(11)
C15 0.0883(15) 0.0805(15) 0.0836(15) 0.0084(12) 0.0121(12) 0.0017(12)
C16 0.0629(13) 0.0956(16) 0.0736(14) 0.0121(13) 0.0099(11) 0.0093(12)
C17 0.0610(13) 0.0989(17) 0.0761(15) 0.0092(13) 0.0123(11) 0.0150(12)
C18 0.0604(13) 0.1040(18) 0.0826(15) -0.0019(13) 0.0186(12) 0.0095(12)
C19 0.0635(14) 0.124(2) 0.0900(17) -0.0157(15) 0.0211(12) 0.0050(14)
C20 0.0762(16) 0.155(2) 0.1055(18) -0.0489(18) 0.0283(14) -0.0031(16)
C21 0.0731(14) 0.130(2) 0.0654(12) -0.0274(13) 0.0185(11) -0.0125(13)
C22 0.0736(14) 0.0887(14) 0.0665(12) -0.0093(11) 0.0192(10) 0.0026(11)
C23 0.0674(12) 0.0834(14) 0.0522(10) -0.0100(9) 0.0125(9) -0.0052(10)
C24 0.0624(11) 0.0664(12) 0.0539(10) -0.0056(9) 0.0099(8) -0.0006(9)
C25 0.0706(12) 0.0642(11) 0.0480(10) -0.0052(8) 0.0047(8) 0.0009(10)
C26 0.0604(11) 0.0651(11) 0.0542(10) -0.0088(9) 0.0061(8) -0.0009(9)
O1 0.0618(8) 0.0859(9) 0.0540(7) -0.0121(6) 0.0171(6) -0.0226(7)
O2 0.0713(8) 0.0743(8) 0.0522(7) -0.0148(6) 0.0202(6) -0.0142(6)
O3 0.0881(10) 0.1234(13) 0.0933(11) -0.0308(10) 0.0310(9) -0.0532(10)
O4 0.0543(8) 0.1056(11) 0.0588(8) 0.0072(7) 0.0174(6) -0.0127(7)

loop_
_atom_type_symbol
_atom_type_description
_atom_type_scat_dispersion_real
_atom_type_scat_dispersion_imag
_atom_type_scat_source
C C 0.0033 0.0016 'International Tables Vol C Tables 4.2.6.8 and 6.1.1.4'
H H 0.0000 0.0000 'International Tables Vol C Tables 4.2.6.8 and 6.1.1.4'
O O 0.0106 0.0060 'International Tables Vol C Tables 4.2.6.8 and 6.1.1.4'

loop_
_geom_angle_atom_site_label_1
_geom_angle_atom_site_label_2
_geom_angle_atom_site_label_3
_geom_angle
_geom_angle_site_symmetry_1
_geom_angle_site_symmetry_3
C2 C1 C6 119.89(16) . .
C2 C1 H1 120.1 . .
C6 C1 H1 120.1 . .
O1 C2 C1 124.87(15) . .
O1 C2 C3 115.26(14) . .
C1 C2 C3 119.87(15) . .
C4 C3 C2 119.42(15) . .
C4 C3 H3 120.3 . .
C2 C3 H3 120.3 . .
C3 C4 C5 120.80(16) . .
C3 C4 C7 120.47(15) . .
C5 C4 C7 118.71(16) . .
C6 C5 C4 119.30(16) . .
C6 C5 H5 120.4 . .
C4 C5 H5 120.4 . .
O2 C6 C5 125.27(15) . .
O2 C6 C1 114.01(15) . .
C5 C6 C1 120.70(15) . .
O3 C7 O4 122.87(17) . .
O3 C7 C4 124.19(17) . .
O4 C7 C4 112.91(16) . .
O4 C8 H8A 109.5 . .
O4 C8 H8B 109.5 . .
H8A C8 H8B 109.5 . .
O4 C8 H8C 109.5 . .
H8A C8 H8C 109.5 . .
H8B C8 H8C 109.5 . .
O1 C9 C10 106.90(14) . .
O1 C9 H9A 110.3 . .
C10 C9 H9A 110.3 . .
O1 C9 H9B 110.3 . .
C10 C9 H9B 110.3 . .
H9A C9 H9B 108.6 . .
C9 C10 C11 114.54(15) . .
C9 C10 H10A 108.6 . .
C11 C10 H10A 108.6 . .
C9 C10 H10B 108.6 . .
C11 C10 H10B 108.6 . .
H10A C10 H10B 107.6 . .
C10 C11 C12 114.18(15) . .
C10 C11 H11A 108.7 . .
C12 C11 H11A 108.7 . .
C10 C11 H11B 108.7 . .
C12 C11 H11B 108.7 . .
H11A C11 H11B 107.6 . .
C11 C12 C13 114.53(15) . .
C11 C12 H12A 108.6 . .
C13 C12 H12A 108.6 . .
C11 C12 H12B 108.6 . .
C13 C12 H12B 108.6 . .
H12A C12 H12B 107.6 . .
C12 C13 C14 113.67(15) . .
C12 C13 H13A 108.8 . .
C14 C13 H13A 108.8 . .
C12 C13 H13B 108.8 . .
C14 C13 H13B 108.8 . .
H13A C13 H13B 107.7 . .
C13 C14 C15 113.81(16) . .
C13 C14 H14A 108.8 . .
C15 C14 H14A 108.8 . .
C13 C14 H14B 108.8 . .
C15 C14 H14B 108.8 . .
H14A C14 H14B 107.7 . .
C16 C15 C14 113.92(18) . .
C16 C15 H15A 108.8 . .
C14 C15 H15A 108.8 . .
C16 C15 H15B 108.8 . .
C14 C15 H15B 108.8 . .
H15A C15 H15B 107.7 . .
C17 C16 C15 179.6(2) . .
C16 C17 C18 179.2(2) . .
C19 C18 C17 179.2(3) . .
C18 C19 C20 178.2(2) . 3_667
C19 C20 C21 112.88(18) 3_667 .
C19 C20 H20A 109.0 3_667 .
C21 C20 H20A 109.0 . .
C19 C20 H20B 109.0 3_667 .
C21 C20 H20B 109.0 . .
H20A C20 H20B 107.8 . .
C22 C21 C20 114.4(2) . .
C22 C21 H21A 108.7 . .
C20 C21 H21A 108.7 . .
C22 C21 H21B 108.7 . .
C20 C21 H21B 108.7 . .
H21A C21 H21B 107.6 . .
C23 C22 C21 114.37(17) . .
C23 C22 H22A 108.7 . .
C21 C22 H22A 108.7 . .
C23 C22 H22B 108.7 . .
C21 C22 H22B 108.7 . .
H22A C22 H22B 107.6 . .
C22 C23 C24 113.96(16) . .
C22 C23 H23A 108.8 . .
C24 C23 H23A 108.8 . .
C22 C23 H23B 108.8 . .
C24 C23 H23B 108.8 . .
H23A C23 H23B 107.7 . .
C23 C24 C25 114.30(15) . .
C23 C24 H24A 108.7 . .
C25 C24 H24A 108.7 . .
C23 C24 H24B 108.7 . .
C25 C24 H24B 108.7 . .
H24A C24 H24B 107.6 . .
C26 C25 C24 113.97(14) . .
C26 C25 H25A 108.8 . .
C24 C25 H25A 108.8 . .
C26 C25 H25B 108.8 . .
C24 C25 H25B 108.8 . .
H25A C25 H25B 107.7 . .
O2 C26 C25 106.85(14) . .
O2 C26 H26A 110.4 . .
C25 C26 H26A 110.4 . .
O2 C26 H26B 110.4 . .
C25 C26 H26B 110.4 . .
H26A C26 H26B 108.6 . .
C2 O1 C9 118.43(13) . .
C6 O2 C26 118.46(13) . .
C7 O4 C8 116.93(15) . .

loop_
_geom_bond_atom_site_label_1
_geom_bond_atom_site_label_2
_geom_bond_distance
_geom_bond_site_symmetry_2
C1 C2 1.385(2) .
C1 C6 1.388(2) .
C1 H1 0.9300 .
C2 O1 1.3607(18) .
C2 C3 1.392(2) .
C3 C4 1.382(2) .
C3 H3 0.9300 .
C4 C5 1.391(2) .
C4 C7 1.485(2) .
C5 C6 1.371(2) .
C5 H5 0.9300 .
C6 O2 1.3665(19) .
C7 O3 1.199(2) .
C7 O4 1.323(2) .
C8 O4 1.441(2) .
C8 H8A 0.9600 .
C8 H8B 0.9600 .
C8 H8C 0.9600 .
C9 O1 1.430(2) .
C9 C10 1.506(2) .
C9 H9A 0.9700 .
C9 H9B 0.9700 .
C10 C11 1.506(2) .
C10 H10A 0.9700 .
C10 H10B 0.9700 .
C11 C12 1.513(2) .
C11 H11A 0.9700 .
C11 H11B 0.9700 .
C12 C13 1.514(2) .
C12 H12A 0.9700 .
C12 H12B 0.9700 .
C13 C14 1.518(3) .
C13 H13A 0.9700 .
C13 H13B 0.9700 .
C14 C15 1.525(3) .
C14 H14A 0.9700 .
C14 H14B 0.9700 .
C15 C16 1.462(3) .
C15 H15A 0.9700 .
C15 H15B 0.9700 .
C16 C17 1.189(3) .
C17 C18 1.388(3) .
C18 C19 1.190(3) .
C19 C20 1.469(3) 3_667
C20 C19 1.469(3) 3_667
C20 C21 1.518(3) .
C20 H20A 0.9700 .
C20 H20B 0.9700 .
C21 C22 1.510(3) .
C21 H21A 0.9700 .
C21 H21B 0.9700 .
C22 C23 1.507(3) .
C22 H22A 0.9700 .
C22 H22B 0.9700 .
C23 C24 1.512(2) .
C23 H23A 0.9700 .
C23 H23B 0.9700 .
C24 C25 1.513(2) .
C24 H24A 0.9700 .
C24 H24B 0.9700 .
C25 C26 1.500(2) .
C25 H25A 0.9700 .
C25 H25B 0.9700 .
C26 O2 1.4357(19) .
C26 H26A 0.9700 .
C26 H26B 0.9700 .
